data_4340053
loop_
_publ_author_name
'Guan, Hong-Yu'
'Wang, Zhen'
'Famulari, Antonino'
'Wang, Xu'
'Guo, Fang'
'Mart\'i-Rujas, Javier'

_publ_section_title
;
 Synthesis of Chelating Complexes through Solid-State Dehydrochlorination
 Reactions via Second-Sphere-Coordination Interaction with Metal
 Chlorides: A Combined Experimental-Molecular Modeling Study.
;
_journal_issue 14
_journal_name_full 'Inorganic chemistry'
_journal_page_first 7438
_journal_page_last 7445
_journal_paper_doi 10.1021/ic5007583
_journal_volume 53
_journal_year 2014
_chemical_formula_sum 'C33 H36 Cl4 Cu N2 O'
_chemical_formula_weight 681.98
_chemical_name_systematic
; 
 ? 
;
_space_group_IT_number 14
_symmetry_cell_setting monoclinic
_symmetry_space_group_name_Hall '-P 2yn'
_symmetry_space_group_name_H-M 'P 1 21/n 1'
_atom_sites_solution_hydrogens geom
_atom_sites_solution_primary direct
_atom_sites_solution_secondary difmap
_audit_creation_method SHELXL-97
_cell_angle_alpha 90.00
_cell_angle_beta 91.929(6)
_cell_angle_gamma 90.00
_cell_formula_units_Z 4
_cell_length_a 13.4266(17)
_cell_length_b 18.462(2)
_cell_length_c 13.5988(18)
_cell_measurement_temperature 150(2)
_cell_volume 3369.0(7)
_computing_structure_refinement 'SHELXL-97 (Sheldrick, 2008)'
_computing_structure_solution 'SHELXS-97 (Sheldrick, 2008)'
_diffrn_ambient_temperature 150(2)
_diffrn_measured_fraction_theta_full 0.966
_diffrn_measured_fraction_theta_max 0.966
_diffrn_radiation_monochromator graphite
_diffrn_radiation_source 'fine-focus sealed tube'
_diffrn_radiation_type CuK\a
_diffrn_radiation_wavelength 1.54178
_diffrn_reflns_av_R_equivalents 0.0346
_diffrn_reflns_av_sigmaI/netI 0.0341
_diffrn_reflns_limit_h_max 15
_diffrn_reflns_limit_h_min -13
_diffrn_reflns_limit_k_max 20
_diffrn_reflns_limit_k_min -21
_diffrn_reflns_limit_l_max 16
_diffrn_reflns_limit_l_min -14
_diffrn_reflns_number 18599
_diffrn_reflns_theta_full 66.22
_diffrn_reflns_theta_max 66.22
_diffrn_reflns_theta_min 4.04
_exptl_absorpt_coefficient_mu 4.045
_exptl_absorpt_correction_T_max 0.6878
_exptl_absorpt_correction_T_min 0.4984
_exptl_absorpt_correction_type multi-scan
_exptl_crystal_density_diffrn 1.345
_exptl_crystal_density_method 'not measured'
_exptl_crystal_F_000 1412
_exptl_crystal_size_max 0.20
_exptl_crystal_size_mid 0.10
_exptl_crystal_size_min 0.10
_refine_diff_density_max 0.478
_refine_diff_density_min -0.357
_refine_diff_density_rms 0.066
_refine_ls_extinction_method none
_refine_ls_goodness_of_fit_ref 1.064
_refine_ls_hydrogen_treatment mixed
_refine_ls_matrix_type full
_refine_ls_number_parameters 387
_refine_ls_number_reflns 5700
_refine_ls_number_restraints 0
_refine_ls_restrained_S_all 1.064
_refine_ls_R_factor_all 0.0505
_refine_ls_R_factor_gt 0.0453
_refine_ls_shift/su_max 0.000
_refine_ls_shift/su_mean 0.000
_refine_ls_structure_factor_coef Fsqd
_refine_ls_weighting_details 'calc w=1/[\s^2^(Fo^2^)+(0.0681P)^2^+3.0686P] where P=(Fo^2^+2Fc^2^)/3'
_refine_ls_weighting_scheme calc
_refine_ls_wR_factor_gt 0.1275
_refine_ls_wR_factor_ref 0.1325
_reflns_number_gt 5031
_reflns_number_total 5700
_reflns_threshold_expression >2sigma(I)
_cod_data_source_file ic5007583_si_003.cif
_cod_data_source_block 2
_cod_depositor_comments
;
The following automatic conversions were performed:

'_symmetry_cell_setting' value 'Monoclinic' changed to 'monoclinic'
according to
/usr/data/users/saulius/crontab/automatic-downloads/rss-feeds/ACS/lib/dictionaries/cif_core.dic
dictionary named 'cif_core.dic' version 2.4.2 from 2011-04-26.

Automatic conversion script
Id: cif_fix_values 2281 2013-09-26 08:29:07Z andrius 

 Adding full bibliography for 4340051--4340056.cif.
;
_cod_original_cell_volume 3368.9(8)
_cod_original_sg_symbol_H-M P21/n
_cod_database_code 4340053

loop_
_symmetry_equiv_pos_as_xyz
'x, y, z'
'-x+1/2, y+1/2, -z+1/2'
'-x, -y, -z'
'x-1/2, -y-1/2, z-1/2'

loop_
_atom_site_label
_atom_site_type_symbol
_atom_site_fract_x
_atom_site_fract_y
_atom_site_fract_z
_atom_site_U_iso_or_equiv
_atom_site_adp_type
_atom_site_occupancy
_atom_site_symmetry_multiplicity
_atom_site_calc_flag
_atom_site_refinement_flags
Cu1 Cu 0.25569(3) 0.17763(2) 0.19860(3) 0.03813(15) Uani 1 1 d .
Cl1 Cl 0.19230(5) 0.12043(4) 0.06262(5) 0.03660(18) Uani 1 1 d .
Cl2 Cl 0.30128(6) 0.08266(4) 0.29168(6) 0.0483(2) Uani 1 1 d .
Cl3 Cl 0.38415(6) 0.25133(4) 0.22098(6) 0.0491(2) Uani 1 1 d .
Cl4 Cl 0.12524(6) 0.25072(5) 0.23180(6) 0.0478(2) Uani 1 1 d .
C100 C 0.4514(3) 0.90955(19) 0.5939(2) 0.0485(8) Uani 1 1 d .
H100 H 0.5110 0.9034 0.6326 0.058 Uiso 1 1 calc R
N2 N 0.52431(18) 0.76279(13) 0.45358(18) 0.0339(5) Uani 1 1 d .
N3 N 0.68544(18) 0.54760(14) 0.62181(17) 0.0335(5) Uani 1 1 d .
C1 C 0.3181(3) 0.9850(2) 0.5384(3) 0.0607(10) Uani 1 1 d .
H1 H 0.2851 1.0306 0.5378 0.073 Uiso 1 1 calc R
C2 C 0.4028(3) 0.9757(2) 0.5944(3) 0.0591(9) Uani 1 1 d .
H6 H 0.4286 1.0143 0.6338 0.071 Uiso 1 1 calc R
C3 C 0.4150(2) 0.85244(17) 0.5383(2) 0.0369(6) Uani 1 1 d .
C4 C 0.4676(2) 0.78083(17) 0.5444(2) 0.0381(6) Uani 1 1 d .
H7 H 0.4179 0.7423 0.5551 0.046 Uiso 1 1 calc R
H8 H 0.5147 0.7813 0.6020 0.046 Uiso 1 1 calc R
C5 C 0.5551(2) 0.68457(15) 0.4518(2) 0.0352(6) Uani 1 1 d .
H16 H 0.5904 0.6753 0.3903 0.042 Uiso 1 1 calc R
H17 H 0.4944 0.6541 0.4503 0.042 Uiso 1 1 calc R
C6 C 0.6220(2) 0.66127(16) 0.5385(2) 0.0363(6) Uani 1 1 d .
H19 H 0.5933 0.6771 0.6011 0.044 Uiso 1 1 calc R
H18 H 0.6890 0.6831 0.5335 0.044 Uiso 1 1 calc R
C7 C 0.6291(2) 0.57896(15) 0.5352(2) 0.0337(6) Uani 1 1 d .
H20 H 0.5609 0.5584 0.5324 0.040 Uiso 1 1 calc R
H21 H 0.6622 0.5645 0.4743 0.040 Uiso 1 1 calc R
C8 C 0.6340(2) 0.55679(17) 0.7190(2) 0.0377(6) Uani 1 1 d .
H23 H 0.6752 0.5331 0.7715 0.045 Uiso 1 1 calc R
H22 H 0.6312 0.6091 0.7347 0.045 Uiso 1 1 calc R
C9 C 0.5304(2) 0.52644(17) 0.7211(2) 0.0393(7) Uani 1 1 d .
C10 C 0.4476(3) 0.5707(2) 0.7064(3) 0.0539(9) Uani 1 1 d .
H24 H 0.4562 0.6204 0.6908 0.065 Uiso 1 1 calc R
C11 C 0.3525(3) 0.5428(3) 0.7144(3) 0.0637(10) Uani 1 1 d .
H27 H 0.2965 0.5735 0.7028 0.076 Uiso 1 1 calc R
C12 C 0.3377(3) 0.4714(2) 0.7390(3) 0.0565(9) Uani 1 1 d .
H2 H 0.2722 0.4529 0.7453 0.068 Uiso 1 1 calc R
C13 C 0.9620(3) 0.5880(2) 0.3744(3) 0.0579(9) Uani 1 1 d .
H3 H 1.0005 0.5915 0.3173 0.069 Uiso 1 1 calc R
C14 C 0.9515(3) 0.6470(2) 0.4348(3) 0.0528(9) Uani 1 1 d .
H33 H 0.9839 0.6912 0.4196 0.063 Uiso 1 1 calc R
C15 C 0.8945(2) 0.64283(19) 0.5171(3) 0.0457(7) Uani 1 1 d .
H32 H 0.8866 0.6844 0.5573 0.055 Uiso 1 1 calc R
C16 C 0.8485(2) 0.57809(17) 0.5415(2) 0.0387(7) Uani 1 1 d .
C17 C 0.7922(2) 0.57460(17) 0.6351(2) 0.0392(7) Uani 1 1 d .
H28 H 0.7911 0.6236 0.6647 0.047 Uiso 1 1 calc R
H29 H 0.8285 0.5422 0.6820 0.047 Uiso 1 1 calc R
C18 C 0.2798(3) 0.9287(2) 0.4825(3) 0.0614(10) Uani 1 1 d .
H5 H 0.2202 0.9354 0.4439 0.074 Uiso 1 1 calc R
C19 C 0.3280(2) 0.8620(2) 0.4821(2) 0.0492(8) Uani 1 1 d .
H4 H 0.3014 0.8233 0.4435 0.059 Uiso 1 1 calc R
C20 C 0.6094(2) 0.81476(16) 0.4375(2) 0.0384(7) Uani 1 1 d .
H15 H 0.5851 0.8652 0.4427 0.046 Uiso 1 1 calc R
H14 H 0.6621 0.8073 0.4891 0.046 Uiso 1 1 calc R
C21 C 0.6521(2) 0.80333(17) 0.3379(2) 0.0384(7) Uani 1 1 d .
C22 C 0.7385(2) 0.76284(19) 0.3271(3) 0.0472(8) Uani 1 1 d .
H13 H 0.7742 0.7454 0.3838 0.057 Uiso 1 1 calc R
C23 C 0.7728(3) 0.7477(2) 0.2341(3) 0.0560(9) Uani 1 1 d .
H12 H 0.8312 0.7194 0.2273 0.067 Uiso 1 1 calc R
C24 C 0.7221(3) 0.7738(2) 0.1518(3) 0.0574(9) Uani 1 1 d .
H9 H 0.7451 0.7629 0.0882 0.069 Uiso 1 1 calc R
C25 C 0.6379(3) 0.8159(2) 0.1616(3) 0.0502(8) Uani 1 1 d .
H11 H 0.6042 0.8349 0.1047 0.060 Uiso 1 1 calc R
C26 C 0.6026(2) 0.83036(18) 0.2540(2) 0.0424(7) Uani 1 1 d .
H10 H 0.5443 0.8589 0.2603 0.051 Uiso 1 1 calc R
C27 C 0.4196(3) 0.4269(2) 0.7543(2) 0.0513(8) Uani 1 1 d .
H25 H 0.4104 0.3775 0.7714 0.062 Uiso 1 1 calc R
C28 C 0.5152(2) 0.45426(18) 0.7447(2) 0.0424(7) Uani 1 1 d .
H26 H 0.5710 0.4231 0.7545 0.051 Uiso 1 1 calc R
C29 C 0.8608(3) 0.5183(2) 0.4812(3) 0.0514(8) Uani 1 1 d .
H30 H 0.8309 0.4734 0.4976 0.062 Uiso 1 1 calc R
C30 C 0.9161(3) 0.5235(2) 0.3975(3) 0.0612(10) Uani 1 1 d .
H31 H 0.9225 0.4826 0.3557 0.073 Uiso 1 1 calc R
H101 H 0.690(2) 0.5043(19) 0.613(2) 0.031(8) Uiso 1 1 d .
H102 H 0.479(3) 0.7661(19) 0.404(3) 0.044(9) Uiso 1 1 d .
O1 O 0.8306(3) 0.8347(3) 0.5284(3) 0.1141(16) Uani 1 1 d .
C1S C 0.9181(6) 0.8605(5) 0.5072(6) 0.141(3) Uani 1 1 d .
C2S C 0.9560(7) 0.9274(6) 0.4890(7) 0.074(2) Uani 0.50 1 d P
C3S C 0.9967(11) 0.8622(9) 0.4838(12) 0.131(6) Uani 0.50 1 d P

loop_
_atom_site_aniso_label
_atom_site_aniso_U_11
_atom_site_aniso_U_22
_atom_site_aniso_U_33
_atom_site_aniso_U_23
_atom_site_aniso_U_13
_atom_site_aniso_U_12
Cu1 0.0383(3) 0.0339(3) 0.0421(3) -0.00273(17) 0.00108(19) 0.00216(18)
Cl1 0.0433(4) 0.0321(4) 0.0345(3) -0.0007(3) 0.0032(3) 0.0037(3)
Cl2 0.0470(4) 0.0431(4) 0.0542(4) 0.0094(3) -0.0070(3) -0.0015(3)
Cl3 0.0480(5) 0.0402(4) 0.0594(5) -0.0137(3) 0.0073(4) -0.0069(3)
Cl4 0.0470(4) 0.0525(5) 0.0437(4) -0.0121(3) -0.0031(3) 0.0161(3)
C100 0.0472(18) 0.050(2) 0.0480(18) 0.0005(15) 0.0030(15) 0.0038(15)
N2 0.0330(12) 0.0364(13) 0.0326(12) 0.0041(10) 0.0034(10) 0.0026(10)
N3 0.0380(13) 0.0267(13) 0.0362(12) -0.0014(10) 0.0053(10) 0.0010(10)
C1 0.070(3) 0.046(2) 0.067(2) 0.0110(18) 0.020(2) 0.0201(18)
C2 0.067(2) 0.045(2) 0.067(2) -0.0039(17) 0.0107(19) 0.0046(18)
C3 0.0362(15) 0.0403(16) 0.0348(14) 0.0065(12) 0.0095(12) 0.0043(13)
C4 0.0380(15) 0.0403(16) 0.0364(15) 0.0064(13) 0.0093(12) 0.0063(13)
C5 0.0376(15) 0.0320(15) 0.0360(14) -0.0001(11) 0.0039(12) 0.0000(12)
C6 0.0406(16) 0.0308(15) 0.0374(15) -0.0011(12) 0.0008(12) 0.0004(12)
C7 0.0368(15) 0.0317(15) 0.0327(14) -0.0011(11) 0.0042(11) -0.0005(12)
C8 0.0462(17) 0.0369(16) 0.0303(13) 0.0006(12) 0.0061(12) 0.0019(13)
C9 0.0438(16) 0.0438(17) 0.0307(14) 0.0007(12) 0.0078(12) 0.0051(14)
C10 0.049(2) 0.055(2) 0.059(2) 0.0098(16) 0.0159(16) 0.0130(16)
C11 0.045(2) 0.080(3) 0.067(2) 0.009(2) 0.0134(17) 0.0149(19)
C12 0.0395(18) 0.084(3) 0.0466(18) -0.0069(18) 0.0108(14) -0.0037(18)
C13 0.0405(18) 0.081(3) 0.052(2) 0.0094(19) 0.0082(15) -0.0056(18)
C14 0.0425(18) 0.055(2) 0.061(2) 0.0153(17) 0.0074(15) -0.0088(16)
C15 0.0398(17) 0.0430(18) 0.0541(19) 0.0062(15) 0.0003(14) -0.0058(14)
C16 0.0299(14) 0.0411(17) 0.0450(16) 0.0077(13) -0.0007(12) -0.0009(12)
C17 0.0363(16) 0.0405(17) 0.0408(15) 0.0045(13) -0.0019(12) -0.0035(13)
C18 0.046(2) 0.078(3) 0.060(2) 0.021(2) -0.0004(17) 0.0241(19)
C19 0.0408(17) 0.060(2) 0.0467(18) -0.0004(16) -0.0010(14) 0.0074(16)
C20 0.0362(15) 0.0332(15) 0.0462(17) 0.0025(12) 0.0054(13) 0.0004(12)
C21 0.0353(15) 0.0365(16) 0.0439(16) 0.0061(13) 0.0082(12) -0.0018(12)
C22 0.0395(17) 0.053(2) 0.0496(18) 0.0115(15) 0.0082(14) 0.0044(15)
C23 0.0462(19) 0.063(2) 0.061(2) 0.0069(18) 0.0216(16) 0.0097(17)
C24 0.052(2) 0.073(3) 0.0483(19) 0.0043(18) 0.0190(16) -0.0038(19)
C25 0.0441(18) 0.060(2) 0.0464(18) 0.0126(16) 0.0055(14) -0.0067(16)
C26 0.0354(16) 0.0418(17) 0.0504(18) 0.0104(14) 0.0061(13) -0.0030(13)
C27 0.062(2) 0.055(2) 0.0374(16) -0.0073(15) 0.0129(15) -0.0121(17)
C28 0.0468(18) 0.0461(18) 0.0350(15) -0.0026(13) 0.0106(13) 0.0004(14)
C29 0.0436(18) 0.0457(19) 0.066(2) -0.0020(16) 0.0148(16) -0.0076(15)
C30 0.050(2) 0.065(2) 0.070(2) -0.017(2) 0.0181(18) -0.0088(18)
O1 0.085(2) 0.188(5) 0.070(2) -0.045(2) 0.0181(18) -0.038(3)
C1S 0.110(5) 0.194(9) 0.119(5) -0.033(5) 0.024(4) -0.075(6)
C2S 0.077(6) 0.082(6) 0.061(5) 0.010(5) 0.000(4) -0.001(5)
C3S 0.100(9) 0.129(12) 0.168(14) -0.064(11) 0.051(10) -0.013(9)

loop_
_atom_type_symbol
_atom_type_description
_atom_type_scat_dispersion_real
_atom_type_scat_dispersion_imag
_atom_type_scat_source
C C 0.0181 0.0091 'International Tables Vol C Tables 4.2.6.8 and 6.1.1.4'
H H 0.0000 0.0000 'International Tables Vol C Tables 4.2.6.8 and 6.1.1.4'
N N 0.0311 0.0180 'International Tables Vol C Tables 4.2.6.8 and 6.1.1.4'
Cl Cl 0.3639 0.7018 'International Tables Vol C Tables 4.2.6.8 and 6.1.1.4'
Cu Cu -1.9646 0.5888 'International Tables Vol C Tables 4.2.6.8 and 6.1.1.4'
O O 0.0492 0.0322 'International Tables Vol C Tables 4.2.6.8 and 6.1.1.4'

loop_
_geom_angle_atom_site_label_1
_geom_angle_atom_site_label_2
_geom_angle_atom_site_label_3
_geom_angle
Cl3 Cu1 Cl2 101.97(4)
Cl3 Cu1 Cl4 102.16(4)
Cl2 Cu1 Cl4 123.53(4)
Cl3 Cu1 Cl1 131.92(3)
Cl2 Cu1 Cl1 100.62(3)
Cl4 Cu1 Cl1 99.67(3)
C3 C100 C2 121.2(3)
C3 C100 H100 119.4
C2 C100 H100 119.4
C5 N2 C4 111.8(2)
C5 N2 C20 113.4(2)
C4 N2 C20 112.5(2)
C5 N2 H102 104(2)
C4 N2 H102 105(2)
C20 N2 H102 110(2)
C7 N3 C8 114.1(2)
C7 N3 C17 114.6(2)
C8 N3 C17 108.3(2)
C7 N3 H101 108(2)
C8 N3 H101 106(2)
C17 N3 H101 105(2)
C2 C1 C18 120.2(3)
C2 C1 H1 119.9
C18 C1 H1 119.9
C1 C2 C100 119.7(4)
C1 C2 H6 120.2
C100 C2 H6 120.2
C100 C3 C19 118.8(3)
C100 C3 C4 119.1(3)
C19 C3 C4 122.0(3)
C3 C4 N2 113.5(2)
C3 C4 H7 108.9
N2 C4 H7 108.9
C3 C4 H8 108.9
N2 C4 H8 108.9
H7 C4 H8 107.7
N2 C5 C6 114.5(2)
N2 C5 H16 108.6
C6 C5 H16 108.6
N2 C5 H17 108.6
C6 C5 H17 108.6
H16 C5 H17 107.6
C5 C6 C7 107.2(2)
C5 C6 H19 110.3
C7 C6 H19 110.3
C5 C6 H18 110.3
C7 C6 H18 110.3
H19 C6 H18 108.5
N3 C7 C6 113.2(2)
N3 C7 H20 108.9
C6 C7 H20 108.9
N3 C7 H21 108.9
C6 C7 H21 108.9
H20 C7 H21 107.7
C9 C8 N3 115.0(2)
C9 C8 H23 108.5
N3 C8 H23 108.5
C9 C8 H22 108.5
N3 C8 H22 108.5
H23 C8 H22 107.5
C28 C9 C10 118.4(3)
C28 C9 C8 120.4(3)
C10 C9 C8 121.1(3)
C11 C10 C9 120.4(4)
C11 C10 H24 119.8
C9 C10 H24 119.8
C12 C11 C10 121.1(4)
C12 C11 H27 119.5
C10 C11 H27 119.5
C11 C12 C27 119.1(3)
C11 C12 H2 120.5
C27 C12 H2 120.5
C14 C13 C30 119.5(3)
C14 C13 H3 120.3
C30 C13 H3 120.3
C13 C14 C15 120.7(3)
C13 C14 H33 119.6
C15 C14 H33 119.6
C14 C15 C16 120.3(3)
C14 C15 H32 119.8
C16 C15 H32 119.8
C29 C16 C15 118.7(3)
C29 C16 C17 122.6(3)
C15 C16 C17 118.6(3)
C16 C17 N3 114.3(2)
C16 C17 H28 108.7
N3 C17 H28 108.7
C16 C17 H29 108.7
N3 C17 H29 108.7
H28 C17 H29 107.6
C1 C18 C19 120.3(3)
C1 C18 H5 119.8
C19 C18 H5 119.8
C3 C19 C18 119.7(4)
C3 C19 H4 120.2
C18 C19 H4 120.2
C21 C20 N2 110.8(2)
C21 C20 H15 109.5
N2 C20 H15 109.5
C21 C20 H14 109.5
N2 C20 H14 109.5
H15 C20 H14 108.1
C22 C21 C26 118.8(3)
C22 C21 C20 121.1(3)
C26 C21 C20 120.1(3)
C23 C22 C21 120.5(3)
C23 C22 H13 119.7
C21 C22 H13 119.7
C24 C23 C22 120.0(3)
C24 C23 H12 120.0
C22 C23 H12 120.0
C23 C24 C25 120.1(3)
C23 C24 H9 119.9
C25 C24 H9 119.9
C24 C25 C26 120.1(3)
C24 C25 H11 119.9
C26 C25 H11 119.9
C25 C26 C21 120.4(3)
C25 C26 H10 119.8
C21 C26 H10 119.8
C12 C27 C28 120.2(4)
C12 C27 H25 119.9
C28 C27 H25 119.9
C9 C28 C27 120.9(3)
C9 C28 H26 119.5
C27 C28 H26 119.5
C30 C29 C16 120.6(3)
C30 C29 H30 119.7
C16 C29 H30 119.7
C13 C30 C29 120.2(4)
C13 C30 H31 119.9
C29 C30 H31 119.9
C3S C1S O1 160.2(14)
C3S C1S C2S 63.8(10)
O1 C1S C2S 135.5(10)
C3S C2S C1S 48.9(8)
C1S C3S C2S 67.3(10)

loop_
_geom_bond_atom_site_label_1
_geom_bond_atom_site_label_2
_geom_bond_distance
Cu1 Cl3 2.2098(9)
Cu1 Cl2 2.2358(9)
Cu1 Cl4 2.2684(9)
Cu1 Cl1 2.2701(8)
C100 C3 1.378(5)
C100 C2 1.384(5)
C100 H100 0.9500
N2 C5 1.503(4)
N2 C4 1.509(3)
N2 C20 1.513(4)
N2 H102 0.90(4)
N3 C7 1.495(4)
N3 C8 1.522(4)
N3 C17 1.523(4)
N3 H101 0.81(3)
C1 C2 1.358(6)
C1 C18 1.377(6)
C1 H1 0.9500
C2 H6 0.9500
C3 C19 1.385(4)
C3 C4 1.500(4)
C4 H7 0.9900
C4 H8 0.9900
C5 C6 1.520(4)
C5 H16 0.9900
C5 H17 0.9900
C6 C7 1.523(4)
C6 H19 0.9900
C6 H18 0.9900
C7 H20 0.9900
C7 H21 0.9900
C8 C9 1.501(4)
C8 H23 0.9900
C8 H22 0.9900
C9 C28 1.387(5)
C9 C10 1.389(5)
C10 C11 1.384(5)
C10 H24 0.9500
C11 C12 1.376(6)
C11 H27 0.9500
C12 C27 1.382(5)
C12 H2 0.9500
C13 C14 1.374(6)
C13 C30 1.381(6)
C13 H3 0.9500
C14 C15 1.379(5)
C14 H33 0.9500
C15 C16 1.391(4)
C15 H32 0.9500
C16 C29 1.388(5)
C16 C17 1.503(4)
C17 H28 0.9900
C17 H29 0.9900
C18 C19 1.391(5)
C18 H5 0.9500
C19 H4 0.9500
C20 C21 1.503(4)
C20 H15 0.9900
C20 H14 0.9900
C21 C22 1.391(4)
C21 C26 1.393(5)
C22 C23 1.389(5)
C22 H13 0.9500
C23 C24 1.377(6)
C23 H12 0.9500
C24 C25 1.382(5)
C24 H9 0.9500
C25 C26 1.385(5)
C25 H11 0.9500
C26 H10 0.9500
C27 C28 1.390(5)
C27 H25 0.9500
C28 H26 0.9500
C29 C30 1.383(5)
C29 H30 0.9500
C30 H31 0.9500
O1 C1S 1.308(7)
C1S C3S 1.112(14)
C1S C2S 1.362(12)
C2S C3S 1.324(18)

loop_
_geom_torsion_atom_site_label_1
_geom_torsion_atom_site_label_2
_geom_torsion_atom_site_label_3
_geom_torsion_atom_site_label_4
_geom_torsion
C18 C1 C2 C100 1.0(6)
C3 C100 C2 C1 -0.7(6)
C2 C100 C3 C19 0.0(5)
C2 C100 C3 C4 -176.9(3)
C100 C3 C4 N2 -107.8(3)
C19 C3 C4 N2 75.4(4)
C5 N2 C4 C3 -166.3(3)
C20 N2 C4 C3 64.6(3)
C4 N2 C5 C6 -59.8(3)
C20 N2 C5 C6 68.7(3)
N2 C5 C6 C7 169.3(2)
C8 N3 C7 C6 67.0(3)
C17 N3 C7 C6 -58.7(3)
C5 C6 C7 N3 -174.8(2)
C7 N3 C8 C9 56.3(3)
C17 N3 C8 C9 -174.8(2)
N3 C8 C9 C28 86.7(3)
N3 C8 C9 C10 -97.9(3)
C28 C9 C10 C11 -0.6(5)
C8 C9 C10 C11 -176.1(3)
C9 C10 C11 C12 1.4(6)
C10 C11 C12 C27 -1.0(6)
C30 C13 C14 C15 -1.0(6)
C13 C14 C15 C16 1.5(5)
C14 C15 C16 C29 -0.3(5)
C14 C15 C16 C17 176.3(3)
C29 C16 C17 N3 -56.6(4)
C15 C16 C17 N3 126.9(3)
C7 N3 C17 C16 -43.7(3)
C8 N3 C17 C16 -172.3(3)
C2 C1 C18 C19 -0.6(6)
C100 C3 C19 C18 0.4(5)
C4 C3 C19 C18 177.2(3)
C1 C18 C19 C3 -0.1(5)
C5 N2 C20 C21 61.9(3)
C4 N2 C20 C21 -169.9(2)
N2 C20 C21 C22 -99.2(3)
N2 C20 C21 C26 77.6(4)
C26 C21 C22 C23 -2.0(5)
C20 C21 C22 C23 174.8(3)
C21 C22 C23 C24 1.0(6)
C22 C23 C24 C25 0.9(6)
C23 C24 C25 C26 -1.7(6)
C24 C25 C26 C21 0.7(5)
C22 C21 C26 C25 1.2(5)
C20 C21 C26 C25 -175.6(3)
C11 C12 C27 C28 -0.1(5)
C10 C9 C28 C27 -0.5(4)
C8 C9 C28 C27 175.0(3)
C12 C27 C28 C9 0.9(5)
C15 C16 C29 C30 -1.2(5)
C17 C16 C29 C30 -177.8(3)
C14 C13 C30 C29 -0.6(6)
C16 C29 C30 C13 1.7(6)
O1 C1S C2S C3S -174.1(15)
O1 C1S C3S C2S 168(3)
